data_7003826
loop_
_publ_author_name
'Company, Anna'
'Roques, Nans'
'G\"uell, Mireia'
'Mugnaini, Veronica'
'G\'omez, Laura'
'Imaz, Inhar'
'Datcu, Angela'
'Sol\`a, Miquel'
'Luis, Josep M.'
'Veciana, Jaume'
'Ribas, Xavi'
'Costas, Miquel'

_publ_section_title
;
 Nanosized trigonal prismatic and antiprismatic CuII coordination cages
 based on tricarboxylate linkers
;
_journal_issue 13
_journal_name_full 'Dalton Transactions'
_journal_page_first 1679
_journal_page_last 1682
_journal_paper_doi 10.1039/b800027c
_journal_year 2008
_chemical_formula_moiety 'C144 H156 Cu6 N18 O12, 6(Cl O4)'
_chemical_formula_sum 'C144 H156 Cl6 Cu6 N18 O36'
_chemical_formula_weight 3308.73
_chemical_name_systematic
;
?
;
_space_group_IT_number 167
_symmetry_cell_setting hexagonal
_symmetry_space_group_name_Hall '-R 3 2"c'
_symmetry_space_group_name_H-M 'R -3 c :H'
_atom_sites_solution_hydrogens geom
_atom_sites_solution_primary direct
_atom_sites_solution_secondary difmap
_audit_creation_method SHELXL-97
_cell_angle_alpha 90.00
_cell_angle_beta 90.00
_cell_angle_gamma 120.00
_cell_formula_units_Z 6
_cell_length_a 45.210(4)
_cell_length_b 45.210(4)
_cell_length_c 15.024(5)
_cell_measurement_temperature 150(2)
_cell_volume 26594(9)
_computing_cell_refinement 'DENZO-SMN (Otwinowski & Minor, 1997)'
_computing_data_collection 'Huber Software'
_computing_data_reduction DENZO-SMN
_computing_molecular_graphics 'ORTEP-3 ( Farrugia, 1997) and Diamond 2.1e'
_computing_publication_material 'shelxl-97 (Sheldrick, 1997)'
_computing_structure_refinement 'shelxl-97 (Sheldrick, 1997)'
_computing_structure_solution 'shelxs-97 (Sheldrick, 1990)'
_diffrn_ambient_temperature 150(2)
_diffrn_measured_fraction_theta_full 0.971
_diffrn_measured_fraction_theta_max 0.971
_diffrn_measurement_device_type ADSCq210rCCD-HUBER
_diffrn_measurement_method 'f\ scans'
_diffrn_radiation_monochromator synchrotron
_diffrn_radiation_source synchrotron
_diffrn_radiation_type synchrotron
_diffrn_radiation_wavelength 0.98700
_diffrn_reflns_av_R_equivalents 0.0624
_diffrn_reflns_av_sigmaI/netI 0.0608
_diffrn_reflns_limit_h_max 43
_diffrn_reflns_limit_h_min 0
_diffrn_reflns_limit_k_max 0
_diffrn_reflns_limit_k_min -37
_diffrn_reflns_limit_l_max 14
_diffrn_reflns_limit_l_min -14
_diffrn_reflns_number 5318
_diffrn_reflns_theta_full 28.54
_diffrn_reflns_theta_max 28.54
_diffrn_reflns_theta_min 4.03
_exptl_absorpt_coefficient_mu 2.488
_exptl_absorpt_correction_type empirical
_exptl_absorpt_process_details scalepack
_exptl_crystal_colour blue
_exptl_crystal_density_diffrn 1.240
_exptl_crystal_density_method 'not measured'
_exptl_crystal_description plate
_exptl_crystal_F_000 10260.0
_exptl_crystal_size_max 0.2
_exptl_crystal_size_mid 0.2
_exptl_crystal_size_min 0.03
_refine_diff_density_max 2.654
_refine_diff_density_min -1.473
_refine_diff_density_rms 0.265
_refine_ls_extinction_coef 0.0025(6)
_refine_ls_extinction_expression Fc^*^=kFc[1+0.001xFc^2^\l^3^/sin(2\q)]^-1/4^
_refine_ls_extinction_method SHELXL
_refine_ls_goodness_of_fit_ref 1.119
_refine_ls_hydrogen_treatment constr
_refine_ls_matrix_type full
_refine_ls_number_parameters 118
_refine_ls_number_reflns 2740
_refine_ls_number_restraints 0
_refine_ls_restrained_S_all 1.119
_refine_ls_R_factor_all 0.1305
_refine_ls_R_factor_gt 0.1046
_refine_ls_shift/su_max 0.003
_refine_ls_shift/su_mean 0.003
_refine_ls_structure_factor_coef Fsqd
_refine_ls_weighting_details 'calc w=1/[\s^2^(Fo^2^)+(0.2000P)^2^+0.0000P] where P=(Fo^2^+2Fc^2^)/3'
_refine_ls_weighting_scheme calc
_refine_ls_wR_factor_gt 0.2609
_refine_ls_wR_factor_ref 0.2781
_reflns_number_gt 2553
_reflns_number_total 2740
_reflns_threshold_expression >2sigma(I)
_cod_data_source_file b800027c.txt
_cod_data_source_block import01
_cod_original_sg_symbol_H-M R-3c
_cod_database_code 7003826

loop_
_symmetry_equiv_pos_as_xyz
'x, y, z'
'-y, x-y, z'
'y, x, -z+1/2'
'-x+y, -x, z'
'-x, -x+y, -z+1/2'
'x-y, -y, -z+1/2'
'x+2/3, y+1/3, z+1/3'
'-y+2/3, x-y+1/3, z+1/3'
'y+2/3, x+1/3, -z+5/6'
'-x+y+2/3, -x+1/3, z+1/3'
'-x+2/3, -x+y+1/3, -z+5/6'
'x-y+2/3, -y+1/3, -z+5/6'
'x+1/3, y+2/3, z+2/3'
'-y+1/3, x-y+2/3, z+2/3'
'y+1/3, x+2/3, -z+7/6'
'-x+y+1/3, -x+2/3, z+2/3'
'-x+1/3, -x+y+2/3, -z+7/6'
'x-y+1/3, -y+2/3, -z+7/6'
'-x, -y, -z'
'y, -x+y, -z'
'-y, -x, z-1/2'
'x-y, x, -z'
'x, x-y, z-1/2'
'-x+y, y, z-1/2'
'-x+2/3, -y+1/3, -z+1/3'
'y+2/3, -x+y+1/3, -z+1/3'
'-y+2/3, -x+1/3, z-1/6'
'x-y+2/3, x+1/3, -z+1/3'
'x+2/3, x-y+1/3, z-1/6'
'-x+y+2/3, y+1/3, z-1/6'
'-x+1/3, -y+2/3, -z+2/3'
'y+1/3, -x+y+2/3, -z+2/3'
'-y+1/3, -x+2/3, z+1/6'
'x-y+1/3, x+2/3, -z+2/3'
'x+1/3, x-y+2/3, z+1/6'
'-x+y+1/3, y+2/3, z+1/6'

loop_
_atom_site_label
_atom_site_type_symbol
_atom_site_fract_x
_atom_site_fract_y
_atom_site_fract_z
_atom_site_U_iso_or_equiv
_atom_site_adp_type
_atom_site_occupancy
_atom_site_symmetry_multiplicity
_atom_site_calc_flag
_atom_site_refinement_flags
_atom_site_disorder_assembly
_atom_site_disorder_group
N1 N 0.3953(2) 0.4500(3) 1.0507(6) 0.043(3) Uani 1 1 d . . .
N2 N 0.4379(3) 0.5066(3) 0.9500(7) 0.044(3) Uani 1 1 d . . .
N3 N 0.3782(3) 0.4830(4) 1.1697(10) 0.074(5) Uani 1 1 d . . .
C1 C 0.4075(4) 0.5083(6) 1.2289(13) 0.080(6) Uani 1 1 d . . .
H1A H 0.4130 0.5312 1.2141 0.121 Uiso 1 1 calc R . .
H1B H 0.4271 0.5059 1.2194 0.121 Uiso 1 1 calc R . .
H1C H 0.4007 0.5038 1.2902 0.121 Uiso 1 1 calc R . .
C2 C 0.3685(4) 0.4482(5) 1.1859(10) 0.062(4) Uani 1 1 d D . .
H2A H 0.3450 0.4337 1.1671 0.075 Uiso 1 1 calc R . .
H2B H 0.3696 0.4449 1.2494 0.075 Uiso 1 1 calc R . .
C3 C 0.3900(4) 0.4376(4) 1.1400(8) 0.062(4) Uani 1 1 d D . .
H3A H 0.4117 0.4467 1.1704 0.075 Uiso 1 1 calc R . .
H3B H 0.3790 0.4129 1.1399 0.075 Uiso 1 1 calc R . .
C4 C 0.4258(4) 0.4509(4) 1.0028(11) 0.058(5) Uani 1 1 d . . .
C5 C 0.4338(4) 0.4728(5) 0.9252(14) 0.076(6) Uani 1 1 d . . .
H5A H 0.4156 0.4618 0.8817 0.091 Uiso 1 1 calc R . .
H5B H 0.4548 0.4761 0.8982 0.091 Uiso 1 1 calc R . .
C6 C 0.4716(3) 0.5278(4) 0.9983(12) 0.059(5) Uani 1 1 d . . .
H6A H 0.4736 0.5490 1.0170 0.089 Uiso 1 1 calc R . .
H6B H 0.4901 0.5323 0.9591 0.089 Uiso 1 1 calc R . .
H6C H 0.4724 0.5155 1.0495 0.089 Uiso 1 1 calc R . .
C7 C 0.3620(4) 0.4275(4) 0.9924(9) 0.061(5) Uani 1 1 d . . .
H7A H 0.3661 0.4355 0.9320 0.092 Uiso 1 1 calc R . .
H7B H 0.3433 0.4294 1.0161 0.092 Uiso 1 1 calc R . .
H7C H 0.3563 0.4040 0.9940 0.092 Uiso 1 1 calc R . .
C8 C 0.4381(3) 0.5263(3) 0.8708(11) 0.054(4) Uani 1 1 d . . .
H8A H 0.4571 0.5300 0.8332 0.065 Uiso 1 1 calc R . .
H8B H 0.4424 0.5485 0.8907 0.065 Uiso 1 1 calc R . .
C9 C 0.4062(3) 0.5105(4) 0.8149(9) 0.055(4) Uiso 1 1 d G . .
C10 C 0.3765(3) 0.5089(5) 0.8460(8) 0.086(6) Uiso 1 1 d G . .
H10 H 0.3755 0.5157 0.9038 0.104 Uiso 1 1 calc R . .
C11 C 0.3481(3) 0.4970(5) 0.7907(11) 0.084(6) Uiso 1 1 d G . .
H11 H 0.3287 0.4969 0.8111 0.101 Uiso 1 1 calc R . .
C12 C 0.3483(3) 0.4858(4) 0.7100(10) 0.067(5) Uiso 1 1 d G . .
C13 C 0.3772(3) 0.4848(4) 0.6824(8) 0.082(5) Uiso 1 1 d G . .
H13 H 0.3776 0.4761 0.6267 0.099 Uiso 1 1 calc R . .
C14 C 0.4054(3) 0.4970(4) 0.7381(11) 0.078(6) Uiso 1 1 d G . .
H14 H 0.4242 0.4953 0.7199 0.094 Uiso 1 1 calc R . .
C15 C 0.3178(5) 0.4739(5) 0.6483(15) 0.095(7) Uani 1 1 d . . .
C16 C 0.4182(4) 0.5686(4) 1.0431(15) 0.077(6) Uani 1 1 d . . .
C17 C 0.4024(3) 0.5898(4) 1.0416(9) 0.056(5) Uani 1 1 d G . .
C18A C 0.3726(5) 0.5788(6) 0.9930(18) 0.162(12) Uiso 1 1 d G . .
H18A H 0.3624 0.5576 0.9649 0.195 Uiso 1 1 calc R . .
C19A C 0.3579(8) 0.5994(10) 0.986(2) 0.188(15) Uiso 1 1 d G . .
H19A H 0.3396 0.5928 0.9476 0.226 Uiso 1 1 calc R . .
C22 C 0.3699(4) 0.6307(5) 1.0368(16) 0.100(9) Uani 1 1 d G . .
C20A C 0.3992(7) 0.6382(8) 1.084(2) 0.205(17) Uiso 1 1 d G . .
H20A H 0.4098 0.6576 1.1196 0.245 Uiso 1 1 calc R . .
C21B C 0.4129(7) 0.6167(9) 1.078(2) 0.157(11) Uiso 1 1 d G . .
H21B H 0.4335 0.6245 1.1078 0.188 Uiso 1 1 calc R . .
C23 C 0.3498(4) 0.6470(4) 1.0458(15) 0.082(6) Uani 1 1 d . . .
C24 C 0.3161(5) 0.6331(4) 1.0390(19) 0.104(8) Uani 1 1 d . . .
H24 H 0.3037 0.6097 1.0288 0.124 Uiso 1 1 calc R . .
O2 O 0.3989(3) 0.5361(3) 1.0432(10) 0.090(5) Uani 1 1 d . . .
O3 O 0.4488(4) 0.5812(4) 1.0431(15) 0.130(7) Uani 1 1 d . . .
O21 O 0.4545(4) 0.4733(4) 1.3087(7) 0.086(4) Uani 1 1 d . . .
O22 O 0.4883(4) 0.5124(4) 1.1994(9) 0.104(5) Uani 1 1 d . . .
Cl2 Cl 0.48342(14) 0.48342(14) 1.2500 0.063(2) Uani 1 2 d S . .
Cl3 Cl 0.3855(5) 0.3855(5) 0.7500 0.46(3) Uani 1 2 d S . .
O42 O 0.3884(5) 0.4037(6) 0.7025(13) 0.134(6) Uiso 1 1 d . . .
O43 O 0.371(2) 0.346(2) 0.720(6) 0.42(4) Uiso 1 1 d . . .
Cu1 Cu 0.40220(4) 0.49665(4) 1.04760(13) 0.051(2) Uani 1 1 d . . .

loop_
_atom_site_aniso_label
_atom_site_aniso_U_11
_atom_site_aniso_U_22
_atom_site_aniso_U_33
_atom_site_aniso_U_23
_atom_site_aniso_U_13
_atom_site_aniso_U_12
N1 0.023(6) 0.056(8) 0.041(6) 0.007(5) 0.002(5) 0.013(6)
N2 0.052(8) 0.038(7) 0.056(7) 0.009(6) -0.005(5) 0.032(6)
N3 0.027(7) 0.088(11) 0.104(11) -0.045(8) -0.028(7) 0.028(7)
C1 0.065(12) 0.124(17) 0.066(11) -0.029(11) -0.023(9) 0.057(12)
C2 0.030(6) 0.099(10) 0.047(7) 0.003(6) 0.011(5) 0.025(6)
C3 0.030(6) 0.099(10) 0.047(7) 0.003(6) 0.011(5) 0.025(6)
C4 0.073(11) 0.044(10) 0.091(11) 0.005(8) -0.005(9) 0.055(9)
C5 0.035(9) 0.077(12) 0.104(14) -0.001(11) 0.024(8) 0.018(9)
C6 0.009(7) 0.064(11) 0.094(12) 0.021(9) -0.015(7) 0.010(7)
C7 0.074(11) 0.042(9) 0.041(8) -0.015(6) 0.011(7) 0.009(9)
C8 0.016(7) 0.028(7) 0.109(12) 0.029(8) 0.000(7) 0.004(6)
C15 0.064(12) 0.070(12) 0.126(15) 0.053(11) -0.007(11) 0.014(10)
C16 0.028(10) 0.057(12) 0.168(19) -0.019(10) -0.024(9) 0.038(9)
C17 0.038(9) 0.058(9) 0.061(8) -0.029(7) -0.027(7) 0.015(8)
C22 0.028(9) 0.086(14) 0.19(2) -0.091(15) -0.037(11) 0.032(10)
C23 0.035(10) 0.052(12) 0.174(18) -0.040(11) -0.042(10) 0.032(10)
C24 0.065(14) 0.039(10) 0.22(3) -0.041(12) -0.001(13) 0.038(10)
O2 0.049(7) 0.037(8) 0.190(14) -0.030(7) -0.002(7) 0.024(6)
O3 0.081(12) 0.097(11) 0.26(2) -0.033(12) -0.041(11) 0.079(10)
O21 0.124(11) 0.115(11) 0.047(7) 0.006(6) 0.014(6) 0.080(9)
O22 0.109(11) 0.128(12) 0.095(10) 0.060(9) 0.033(8) 0.073(10)
Cl2 0.080(4) 0.080(4) 0.061(4) 0.0031(13) -0.0031(13) 0.065(4)
Cl3 0.29(2) 0.29(2) 0.48(5) 0.19(3) -0.19(3) -0.09(3)
Cu1 0.030(2) 0.040(2) 0.084(3) -0.0122(8) -0.0054(8) 0.0184(12)

loop_
_atom_type_symbol
_atom_type_description
_atom_type_scat_dispersion_real
_atom_type_scat_dispersion_imag
_atom_type_scat_source
C C 0.0033 0.0016 'International Tables Vol C Tables 4.2.6.8 and 6.1.1.4'
Cl Cl 0.1484 0.1585 'International Tables Vol C Tables 4.2.6.8 and 6.1.1.4'
Cu Cu 0.3201 1.2651 'International Tables Vol C Tables 4.2.6.8 and 6.1.1.4'
N N 0.0061 0.0033 'International Tables Vol C Tables 4.2.6.8 and 6.1.1.4'
O O 0.0106 0.0060 'International Tables Vol C Tables 4.2.6.8 and 6.1.1.4'
H H 0.0000 0.0000 'International Tables Vol C Tables 4.2.6.8 and 6.1.1.4'

loop_
_geom_angle_atom_site_label_1
_geom_angle_atom_site_label_2
_geom_angle_atom_site_label_3
_geom_angle
_geom_angle_site_symmetry_1
_geom_angle_site_symmetry_3
_geom_angle_publ_flag
C3 N1 C4 115.1(10) . . ?
C3 N1 C7 110.2(11) . . ?
C4 N1 C7 108.0(10) . . ?
C3 N1 Cu1 110.2(9) . . ?
C4 N1 Cu1 107.6(8) . . ?
C7 N1 Cu1 105.2(8) . . ?
C8 N2 C5 111.9(13) . . ?
C8 N2 C6 107.6(10) . . ?
C5 N2 C6 109.7(11) . . ?
C8 N2 Cu1 118.2(8) . . ?
C5 N2 Cu1 105.7(9) . . ?
C6 N2 Cu1 103.1(9) . . ?
C2 N3 C15 111.8(14) . 11_556 ?
C2 N3 C1 113.5(15) . . ?
C15 N3 C1 106.5(12) 11_556 . ?
C2 N3 Cu1 107.8(9) . . ?
C15 N3 Cu1 117.4(13) 11_556 . ?
C1 N3 Cu1 99.4(11) . . ?
N3 C1 H1A 109.4 . . ?
N3 C1 H1B 109.7 . . ?
H1A C1 H1B 109.5 . . ?
N3 C1 H1C 109.4 . . ?
H1A C1 H1C 109.5 . . ?
H1B C1 H1C 109.5 . . ?
N3 C2 C3 113.3(12) . . ?
N3 C2 H2A 109.1 . . ?
C3 C2 H2A 108.9 . . ?
N3 C2 H2B 108.7 . . ?
C3 C2 H2B 108.9 . . ?
H2A C2 H2B 107.8 . . ?
N1 C3 C2 109.2(12) . . ?
N1 C3 H3A 109.8 . . ?
C2 C3 H3A 109.8 . . ?
N1 C3 H3B 109.9 . . ?
C2 C3 H3B 109.9 . . ?
H3A C3 H3B 108.3 . . ?
C5 C4 N1 107.9(11) . . ?
C4 C5 N2 111.0(15) . . ?
C4 C5 H5A 109.5 . . ?
N2 C5 H5A 109.6 . . ?
C4 C5 H5B 109.4 . . ?
N2 C5 H5B 109.2 . . ?
H5A C5 H5B 108.0 . . ?
N2 C6 H6A 109.3 . . ?
N2 C6 H6B 109.4 . . ?
H6A C6 H6B 109.5 . . ?
N2 C6 H6C 109.7 . . ?
H6A C6 H6C 109.5 . . ?
H6B C6 H6C 109.5 . . ?
N1 C7 H7A 109.5 . . ?
N1 C7 H7B 109.5 . . ?
H7A C7 H7B 109.5 . . ?
N1 C7 H7C 109.4 . . ?
H7A C7 H7C 109.5 . . ?
H7B C7 H7C 109.5 . . ?
N2 C8 C9 116.6(11) . . ?
N2 C8 H8A 108.0 . . ?
C9 C8 H8A 108.0 . . ?
N2 C8 H8B 108.4 . . ?
C9 C8 H8B 108.2 . . ?
H8A C8 H8B 107.3 . . ?
C10 C9 C14 118.3(9) . . ?
C10 C9 C8 120.6(11) . . ?
C14 C9 C8 121.0(11) . . ?
C11 C10 C9 120.0 . . ?
C11 C10 H10 120.0 . . ?
C9 C10 H10 120.0 . . ?
C10 C11 C12 121.3(9) . . ?
C10 C11 H11 119.4 . . ?
C12 C11 H11 119.3 . . ?
C13 C12 C11 118.2(9) . . ?
C13 C12 C15 120.5(13) . . ?
C11 C12 C15 121.3(14) . . ?
C12 C13 C14 120.0 . . ?
C12 C13 H13 120.0 . . ?
C14 C13 H13 120.0 . . ?
C13 C14 C9 121.7(9) . . ?
C13 C14 H14 119.0 . . ?
C9 C14 H14 119.3 . . ?
N3 C15 C12 116.1(13) 11_556 . ?
O3 C16 O2 120.3(14) . . ?
O3 C16 C17 121.0(16) . . ?
O2 C16 C17 118.6(13) . . ?
C18A C17 C21B 115.2(16) . . ?
C18A C17 C16 118.7(14) . . ?
C21B C17 C16 126.1(15) . . ?
C17 C18A C19A 120.0 . . ?
C17 C18A H18A 120.0 . . ?
C19A C18A H18A 120.0 . . ?
C22 C19A C18A 123.1(15) . . ?
C22 C19A H19A 118.4 . . ?
C18A C19A H19A 118.5 . . ?
C20A C22 C19A 110.5(13) . . ?
C20A C22 C23 126.8(16) . . ?
C19A C22 C23 121.9(14) . . ?
C22 C20A C21B 120.0 . . ?
C22 C20A H20A 120.0 . . ?
C21B C20A H20A 120.0 . . ?
C20A C21B C17 130.7(17) . . ?
C20A C21B H21B 114.8 . . ?
C17 C21B H21B 114.4 . . ?
C24 C23 C24 112.0(16) . 2_665 ?
C24 C23 C22 128.3(14) . . ?
C24 C23 C22 117.6(16) 2_665 . ?
C23 C24 C23 126.9(16) . 4_565 ?
C23 C24 H24 116.6 . . ?
C23 C24 H24 116.6 4_565 . ?
C16 O2 Cu1 139.8(10) . . ?
O22 Cl2 O22 115.3(14) . 3_557 ?
O22 Cl2 O21 109.7(8) . 3_557 ?
O22 Cl2 O21 108.4(7) 3_557 3_557 ?
O22 Cl2 O21 108.4(7) . . ?
O22 Cl2 O21 109.7(8) 3_557 . ?
O21 Cl2 O21 104.9(11) 3_557 . ?
O42 Cl3 O42 126(4) 3_556 . ?
O42 Cl3 O43 120(3) 3_556 3_556 ?
O42 Cl3 O43 101(3) . 3_556 ?
O42 Cl3 O43 100(3) 3_556 . ?
O42 Cl3 O43 119(3) . . ?
O43 Cl3 O43 83(5) 3_556 . ?
O2 Cu1 N1 168.2(5) . . ?
O2 Cu1 N2 101.2(5) . . ?
N1 Cu1 N2 86.4(4) . . ?
O2 Cu1 N3 92.0(6) . . ?
N1 Cu1 N3 83.2(5) . . ?
N2 Cu1 N3 159.7(5) . . ?

loop_
_geom_bond_atom_site_label_1
_geom_bond_atom_site_label_2
_geom_bond_distance
_geom_bond_site_symmetry_2
_geom_bond_publ_flag
N1 C3 1.427(17) . ?
N1 C4 1.537(18) . ?
N1 C7 1.595(19) . ?
N1 Cu1 1.973(12) . ?
N2 C8 1.481(17) . ?
N2 C5 1.50(2) . ?
N2 C6 1.518(18) . ?
N2 Cu1 2.057(11) . ?
N3 C2 1.43(2) . ?
N3 C15 1.51(2) 11_556 ?
N3 C1 1.53(2) . ?
N3 Cu1 2.063(16) . ?
C1 H1A 0.9600 . ?
C1 H1B 0.9600 . ?
C1 H1C 0.9600 . ?
C2 C3 1.454(15) . ?
C2 H2A 0.9700 . ?
C2 H2B 0.9700 . ?
C3 H3A 0.9700 . ?
C3 H3B 0.9700 . ?
C4 C5 1.45(2) . ?
C5 H5A 0.9700 . ?
C5 H5B 0.9700 . ?
C6 H6A 0.9600 . ?
C6 H6B 0.9600 . ?
C6 H6C 0.9600 . ?
C7 H7A 0.9600 . ?
C7 H7B 0.9600 . ?
C7 H7C 0.9600 . ?
C8 C9 1.504(19) . ?
C8 H8A 0.9700 . ?
C8 H8B 0.9700 . ?
C9 C10 1.3900 . ?
C9 C14 1.30(2) . ?
C10 C11 1.3900 . ?
C10 H10 0.9300 . ?
C11 C12 1.31(2) . ?
C11 H11 0.9300 . ?
C12 C13 1.3900 . ?
C12 C15 1.52(2) . ?
C13 C14 1.3900 . ?
C13 H13 0.9300 . ?
C14 H14 0.9300 . ?
C15 N3 1.51(2) 11_556 ?
C16 O3 1.20(2) . ?
C16 O2 1.280(19) . ?
C16 C17 1.45(2) . ?
C17 C18A 1.3900 . ?
C17 C21B 1.20(3) . ?
C18A C19A 1.3900 . ?
C18A H18A 0.9300 . ?
C19A C22 1.45(4) . ?
C19A H19A 0.9300 . ?
C22 C20A 1.3900 . ?
C22 C23 1.43(2) . ?
C20A C21B 1.3900 . ?
C20A H20A 0.9300 . ?
C21B H21B 0.9300 . ?
C23 C24 1.33(2) . ?
C23 C24 1.41(2) 2_665 ?
C24 C23 1.41(2) 4_565 ?
C24 H24 0.9300 . ?
O2 Cu1 1.863(11) . ?
O21 Cl2 1.448(13) . ?
O22 Cl2 1.433(13) . ?
Cl2 O22 1.433(13) 3_557 ?
Cl2 O21 1.448(13) 3_557 ?
Cl3 O42 1.05(2) 3_556 ?
Cl3 O42 1.04(2) . ?
Cl3 O43 1.62(8) 3_556 ?
Cl3 O43 1.63(8) . ?
